data_7119043
loop_
_publ_author_name
'Yingle Liu'
'Ke Zhang'
'Yangen Huang'
'Shen Pan'
'Xiao-Qiang Liu'
'Yi Yang'
'Yan Jiang'
'Xiu-Hua Xu'

_publ_section_title
;
 Synthesis of 3-fluoroalkenyl-3-trifluoromethyl-2-oxindoles by the
 reaction of indoline-2,3-diones with difluoromethylene phosphabetaine
;
_journal_name_full Chem.Commun.
_journal_page_first 5969
_journal_volume 52
_journal_year 2016
_chemical_formula_moiety 'C20 H14 F4 N2 O2'
_chemical_formula_sum 'C20 H14 F4 N2 O2'
_chemical_formula_weight 390.33
_chemical_name_systematic
; 
 ? 
;
_space_group_IT_number 2
_symmetry_cell_setting triclinic
_symmetry_space_group_name_Hall '-P 1'
_symmetry_space_group_name_H-M 'P -1'
_atom_sites_solution_hydrogens geom
_atom_sites_solution_primary direct
_atom_sites_solution_secondary difmap
_audit_creation_method SHELXL-97
_audit_update_record
;
2015-11-22 deposited with the CCDC.
2016-03-30 downloaded from the CCDC.
;
_cell_angle_alpha 77.35(3)
_cell_angle_beta 89.67(3)
_cell_angle_gamma 86.39(3)
_cell_formula_units_Z 4
_cell_length_a 11.228(2)
_cell_length_b 12.460(3)
_cell_length_c 12.943(3)
_cell_measurement_reflns_used 8224
_cell_measurement_temperature 296(2)
_cell_measurement_theta_max 66.89
_cell_measurement_theta_min 3.94
_cell_volume 1763.2(7)
_computing_cell_refinement 'Bruker SAINT'
_computing_data_collection 'Bruker APEX2'
_computing_data_reduction 'Bruker SAINT'
_computing_molecular_graphics 'Bruker SHELXTL'
_computing_publication_material 'Bruker SHELXTL'
_computing_structure_refinement 'SHELXL-97 (Sheldrick, 2008)'
_computing_structure_solution 'SHELXS-97 (Sheldrick, 2008)'
_diffrn_ambient_temperature 296(2)
_diffrn_measured_fraction_theta_full 0.920
_diffrn_measured_fraction_theta_max 0.920
_diffrn_measurement_device_type 'Bruker APEX-II CCD'
_diffrn_measurement_method '\f and \w scans'
_diffrn_radiation_monochromator graphite
_diffrn_radiation_source 'fine-focus sealed tube'
_diffrn_radiation_type CuK\a
_diffrn_radiation_wavelength 1.54178
_diffrn_reflns_av_R_equivalents 0.0349
_diffrn_reflns_av_sigmaI/netI 0.0515
_diffrn_reflns_limit_h_max 13
_diffrn_reflns_limit_h_min -13
_diffrn_reflns_limit_k_max 13
_diffrn_reflns_limit_k_min -14
_diffrn_reflns_limit_l_max 15
_diffrn_reflns_limit_l_min -15
_diffrn_reflns_number 11932
_diffrn_reflns_theta_full 65.98
_diffrn_reflns_theta_max 65.98
_diffrn_reflns_theta_min 3.94
_diffrn_standards_number 0
_exptl_absorpt_coefficient_mu 1.078
_exptl_absorpt_correction_T_max 0.7529
_exptl_absorpt_correction_T_min 0.6007
_exptl_absorpt_correction_type multi-scan
_exptl_absorpt_process_details SADABS
_exptl_crystal_colour colorless
_exptl_crystal_density_diffrn 1.470
_exptl_crystal_density_method 'not measured'
_exptl_crystal_description block
_exptl_crystal_F_000 800
_exptl_crystal_size_max 0.48
_exptl_crystal_size_mid 0.34
_exptl_crystal_size_min 0.26
_refine_diff_density_max 0.318
_refine_diff_density_min -0.235
_refine_diff_density_rms 0.054
_refine_ls_extinction_coef 0.0029(4)
_refine_ls_extinction_expression Fc^*^=kFc[1+0.001xFc^2^\l^3^/sin(2\q)]^-1/4^
_refine_ls_extinction_method SHELXL
_refine_ls_goodness_of_fit_ref 1.035
_refine_ls_hydrogen_treatment constr
_refine_ls_matrix_type full
_refine_ls_number_parameters 506
_refine_ls_number_reflns 5661
_refine_ls_number_restraints 0
_refine_ls_restrained_S_all 1.035
_refine_ls_R_factor_all 0.0523
_refine_ls_R_factor_gt 0.0502
_refine_ls_shift/su_max 0.001
_refine_ls_shift/su_mean 0.000
_refine_ls_structure_factor_coef Fsqd
_refine_ls_weighting_details 'calc w=1/[\s^2^(Fo^2^)+(0.0888P)^2^+0.3570P] where P=(Fo^2^+2Fc^2^)/3'
_refine_ls_weighting_scheme calc
_refine_ls_wR_factor_gt 0.1424
_refine_ls_wR_factor_ref 0.1449
_reflns_number_gt 5266
_reflns_number_total 5661
_reflns_threshold_expression >2sigma(I)
_cod_data_source_file c6cc00666c2.cif
_cod_data_source_block 252
_cod_original_cell_volume 1763.2(6)
_cod_database_code 7119043

loop_
_symmetry_equiv_pos_as_xyz
'x, y, z'
'-x, -y, -z'

loop_
_atom_site_label
_atom_site_type_symbol
_atom_site_fract_x
_atom_site_fract_y
_atom_site_fract_z
_atom_site_U_iso_or_equiv
_atom_site_adp_type
_atom_site_occupancy
_atom_site_symmetry_multiplicity
_atom_site_calc_flag
_atom_site_refinement_flags
_atom_site_disorder_assembly
_atom_site_disorder_group
F1 F 0.09501(9) 0.38676(9) 0.97798(9) 0.0571(3) Uani 1 1 d . . .
F2 F -0.01400(10) 0.25503(11) 0.88500(12) 0.0745(4) Uani 1 1 d . . .
F3 F 0.08376(13) 0.21662(13) 0.75394(12) 0.0863(4) Uani 1 1 d . . .
F4 F 0.06504(12) 0.38326(11) 0.77195(10) 0.0737(4) Uani 1 1 d . . .
F5 F 0.18154(12) 0.67261(13) 0.44497(11) 0.0826(4) Uani 1 1 d . . .
F6 F 0.10765(12) 0.83574(14) 0.43583(11) 0.0895(5) Uani 1 1 d . . .
F7 F 0.26414(14) 0.80957(15) 0.34725(9) 0.0898(5) Uani 1 1 d . . .
F8 F 0.41511(11) 0.66008(12) 0.46737(10) 0.0755(4) Uani 1 1 d . . .
O1 O 0.33157(14) 0.35452(13) 0.75424(11) 0.0657(4) Uani 1 1 d . . .
O2 O 0.45763(11) 0.24241(11) 0.97015(11) 0.0599(4) Uani 1 1 d . . .
O3 O 0.44275(13) 0.86874(12) 0.69439(10) 0.0618(4) Uani 1 1 d . . .
O4 O 0.34303(16) 0.97663(14) 0.46278(13) 0.0801(5) Uani 1 1 d . . .
N1 N 0.48560(12) 0.36105(12) 1.07859(11) 0.0482(3) Uani 1 1 d . . .
N2 N 0.35010(14) 0.16485(14) 0.81086(13) 0.0576(4) Uani 1 1 d . . .
N3 N 0.63892(14) 0.80603(14) 0.68699(12) 0.0558(4) Uani 1 1 d . . .
N4 N 0.21290(15) 0.93915(14) 0.60209(13) 0.0593(4) Uani 1 1 d . . .
C1 C 0.20930(18) 0.50058(17) 1.13016(15) 0.0579(5) Uani 1 1 d . . .
H1A H 0.1299 0.5027 1.1092 0.069 Uiso 1 1 calc R . .
C2 C 0.2439(2) 0.56305(19) 1.20028(18) 0.0700(6) Uani 1 1 d . . .
H2A H 0.1868 0.6071 1.2268 0.084 Uiso 1 1 calc R . .
C3 C 0.3606(2) 0.56089(19) 1.23103(17) 0.0698(6) Uani 1 1 d . . .
H3A H 0.3812 0.6041 1.2775 0.084 Uiso 1 1 calc R . .
C4 C 0.44903(19) 0.49578(17) 1.19456(15) 0.0589(5) Uani 1 1 d . . .
H4A H 0.5282 0.4944 1.2157 0.071 Uiso 1 1 calc R . .
C5 C 0.41423(15) 0.43344(14) 1.12575(13) 0.0463(4) Uani 1 1 d . . .
C6 C 0.41952(15) 0.31246(14) 1.01631(13) 0.0460(4) Uani 1 1 d . . .
C7 C 0.29373(14) 0.36042(13) 1.01906(13) 0.0438(4) Uani 1 1 d . . .
C8 C 0.29557(15) 0.43504(14) 1.09209(13) 0.0451(4) Uani 1 1 d . . .
C9 C 0.20292(14) 0.33685(13) 0.96437(13) 0.0441(4) Uani 1 1 d . . .
C10 C 0.19811(15) 0.25776(14) 0.89091(14) 0.0474(4) Uani 1 1 d . . .
C11 C 0.30336(16) 0.26919(16) 0.80954(14) 0.0517(4) Uani 1 1 d . . .
C12 C 0.30457(16) 0.08832(16) 0.89478(16) 0.0550(4) Uani 1 1 d . . .
C13 C 0.3401(2) -0.02179(19) 0.9296(2) 0.0735(6) Uani 1 1 d . . .
H13A H 0.4011 -0.0548 0.8961 0.088 Uiso 1 1 calc R . .
C14 C 0.2822(2) -0.08132(19) 1.0157(2) 0.0816(7) Uani 1 1 d . . .
H14A H 0.3055 -0.1554 1.0410 0.098 Uiso 1 1 calc R . .
C15 C 0.1901(2) -0.03349(19) 1.0655(2) 0.0752(6) Uani 1 1 d . . .
H15A H 0.1517 -0.0757 1.1227 0.090 Uiso 1 1 calc R . .
C16 C 0.15490(18) 0.07775(17) 1.02981(17) 0.0602(5) Uani 1 1 d . . .
H16A H 0.0932 0.1107 1.0625 0.072 Uiso 1 1 calc R . .
C17 C 0.21345(15) 0.13731(14) 0.94552(14) 0.0493(4) Uani 1 1 d . . .
C18 C 0.61240(16) 0.33726(18) 1.09583(16) 0.0577(5) Uani 1 1 d . . .
H18A H 0.6408 0.2853 1.0550 0.087 Uiso 1 1 calc R . .
H18B H 0.6278 0.3066 1.1696 0.087 Uiso 1 1 calc R . .
H18C H 0.6529 0.4040 1.0743 0.087 Uiso 1 1 calc R . .
C19 C 0.4583(2) 0.1455(2) 0.7536(2) 0.0806(7) Uani 1 1 d . . .
H19A H 0.4713 0.2097 0.6993 0.121 Uiso 1 1 calc R . .
H19B H 0.4502 0.0835 0.7220 0.121 Uiso 1 1 calc R . .
H19C H 0.5250 0.1306 0.8018 0.121 Uiso 1 1 calc R . .
C20 C 0.08229(17) 0.27957(17) 0.82476(17) 0.0598(5) Uani 1 1 d . . .
C21 C 0.6781(2) 0.6321(2) 0.50050(17) 0.0675(5) Uani 1 1 d . . .
H21A H 0.6290 0.6041 0.4565 0.081 Uiso 1 1 calc R . .
C22 C 0.8007(2) 0.6076(2) 0.5031(2) 0.0805(7) Uani 1 1 d . . .
H22A H 0.8339 0.5630 0.4601 0.097 Uiso 1 1 calc R . .
C23 C 0.8735(2) 0.6482(3) 0.5683(2) 0.0846(7) Uani 1 1 d . . .
H23A H 0.9552 0.6305 0.5688 0.102 Uiso 1 1 calc R . .
C24 C 0.8275(2) 0.7154(2) 0.63352(19) 0.0730(6) Uani 1 1 d . . .
H24A H 0.8770 0.7430 0.6775 0.088 Uiso 1 1 calc R . .
C25 C 0.70621(17) 0.73972(17) 0.63070(14) 0.0557(4) Uani 1 1 d . . .
C26 C 0.52176(17) 0.81618(15) 0.65849(13) 0.0510(4) Uani 1 1 d . . .
C27 C 0.51034(16) 0.74581(16) 0.57884(13) 0.0503(4) Uani 1 1 d . . .
C28 C 0.63061(16) 0.69910(16) 0.56489(14) 0.0534(4) Uani 1 1 d . . .
C29 C 0.40928(16) 0.73235(16) 0.53149(14) 0.0517(4) Uani 1 1 d . . .
C30 C 0.28609(16) 0.78707(16) 0.53483(14) 0.0510(4) Uani 1 1 d . . .
C31 C 0.28855(18) 0.91447(17) 0.52714(15) 0.0578(5) Uani 1 1 d . . .
C32 C 0.17679(16) 0.84478(16) 0.67052(14) 0.0527(4) Uani 1 1 d . . .
C33 C 0.11240(18) 0.8376(2) 0.76287(17) 0.0656(5) Uani 1 1 d . . .
H33A H 0.0863 0.9004 0.7863 0.079 Uiso 1 1 calc R . .
C34 C 0.08826(19) 0.7341(2) 0.81885(18) 0.0731(6) Uani 1 1 d . . .
H34A H 0.0452 0.7274 0.8813 0.088 Uiso 1 1 calc R . .
C35 C 0.12572(18) 0.6411(2) 0.78535(17) 0.0680(6) Uani 1 1 d . . .
H35A H 0.1070 0.5724 0.8246 0.082 Uiso 1 1 calc R . .
C36 C 0.19210(17) 0.64819(17) 0.69250(16) 0.0573(5) Uani 1 1 d . . .
H36A H 0.2186 0.5851 0.6696 0.069 Uiso 1 1 calc R . .
C37 C 0.21681(15) 0.75087(15) 0.63633(13) 0.0490(4) Uani 1 1 d . . .
C38 C 0.6884(2) 0.8670(2) 0.75793(17) 0.0711(6) Uani 1 1 d . . .
H38A H 0.6249 0.9059 0.7874 0.107 Uiso 1 1 calc R . .
H38B H 0.7413 0.9189 0.7195 0.107 Uiso 1 1 calc R . .
H38C H 0.7318 0.8169 0.8140 0.107 Uiso 1 1 calc R . .
C39 C 0.1952(3) 1.05006(19) 0.6205(2) 0.0822(7) Uani 1 1 d . . .
H39A H 0.2280 1.1014 0.5627 0.123 Uiso 1 1 calc R . .
H39B H 0.2345 1.0536 0.6852 0.123 Uiso 1 1 calc R . .
H39C H 0.1113 1.0684 0.6257 0.123 Uiso 1 1 calc R . .
C40 C 0.20997(19) 0.7756(2) 0.43970(16) 0.0659(5) Uani 1 1 d . . .

loop_
_atom_site_aniso_label
_atom_site_aniso_U_11
_atom_site_aniso_U_22
_atom_site_aniso_U_33
_atom_site_aniso_U_23
_atom_site_aniso_U_13
_atom_site_aniso_U_12
F1 0.0428(5) 0.0649(7) 0.0674(6) -0.0246(5) 0.0019(4) 0.0037(4)
F2 0.0469(6) 0.0760(8) 0.1030(9) -0.0244(7) -0.0072(6) -0.0054(5)
F3 0.0828(8) 0.0968(10) 0.0926(9) -0.0535(8) -0.0307(7) 0.0112(7)
F4 0.0779(8) 0.0687(8) 0.0702(7) -0.0096(6) -0.0192(6) 0.0099(6)
F5 0.0778(8) 0.0993(10) 0.0824(9) -0.0423(8) -0.0103(6) -0.0148(7)
F6 0.0714(8) 0.1205(12) 0.0775(8) -0.0299(8) -0.0221(6) 0.0185(8)
F7 0.0974(10) 0.1266(13) 0.0445(6) -0.0173(7) -0.0007(6) -0.0050(9)
F8 0.0654(7) 0.0954(9) 0.0797(8) -0.0516(7) -0.0036(6) 0.0017(6)
O1 0.0770(9) 0.0689(10) 0.0519(7) -0.0116(7) 0.0070(6) -0.0157(7)
O2 0.0549(7) 0.0626(8) 0.0674(8) -0.0291(7) -0.0027(6) 0.0093(6)
O3 0.0681(8) 0.0668(9) 0.0532(7) -0.0188(7) 0.0067(6) -0.0060(6)
O4 0.0973(11) 0.0690(10) 0.0641(9) 0.0091(8) 0.0108(8) -0.0152(8)
N1 0.0448(7) 0.0537(9) 0.0463(7) -0.0120(7) -0.0012(6) -0.0005(6)
N2 0.0549(8) 0.0662(10) 0.0584(9) -0.0280(8) 0.0093(7) -0.0048(7)
N3 0.0628(9) 0.0564(9) 0.0461(8) -0.0044(7) -0.0048(6) -0.0114(7)
N4 0.0667(9) 0.0504(9) 0.0588(9) -0.0094(8) 0.0009(7) 0.0022(7)
C1 0.0592(10) 0.0607(11) 0.0556(10) -0.0187(9) 0.0043(8) 0.0033(8)
C2 0.0818(14) 0.0680(13) 0.0668(12) -0.0324(11) 0.0047(10) 0.0072(10)
C3 0.0895(15) 0.0665(13) 0.0602(11) -0.0295(10) -0.0027(10) -0.0024(11)
C4 0.0667(11) 0.0608(12) 0.0510(10) -0.0148(9) -0.0051(8) -0.0079(9)
C5 0.0546(9) 0.0440(9) 0.0391(8) -0.0062(7) 0.0021(6) -0.0038(7)
C6 0.0466(8) 0.0470(9) 0.0431(8) -0.0081(7) 0.0010(6) 0.0008(7)
C7 0.0463(8) 0.0407(9) 0.0430(8) -0.0071(7) 0.0027(6) -0.0002(6)
C8 0.0516(9) 0.0418(9) 0.0408(8) -0.0067(7) 0.0040(6) -0.0028(7)
C9 0.0440(8) 0.0401(8) 0.0469(8) -0.0082(7) 0.0039(6) 0.0014(6)
C10 0.0456(8) 0.0476(9) 0.0507(9) -0.0147(8) -0.0006(7) -0.0024(7)
C11 0.0559(10) 0.0570(11) 0.0453(9) -0.0165(9) 0.0014(7) -0.0080(8)
C12 0.0533(10) 0.0531(10) 0.0632(11) -0.0236(9) 0.0003(8) -0.0007(8)
C13 0.0736(13) 0.0570(12) 0.0942(16) -0.0300(12) 0.0043(12) 0.0103(10)
C14 0.0963(17) 0.0471(12) 0.1000(18) -0.0167(13) -0.0043(14) 0.0087(11)
C15 0.0907(16) 0.0546(12) 0.0778(14) -0.0078(11) 0.0066(12) -0.0112(11)
C16 0.0611(11) 0.0551(11) 0.0660(11) -0.0163(10) 0.0068(9) -0.0056(8)
C17 0.0475(9) 0.0459(10) 0.0572(10) -0.0170(8) -0.0006(7) -0.0020(7)
C18 0.0479(9) 0.0657(12) 0.0569(10) -0.0081(9) -0.0040(7) -0.0019(8)
C19 0.0676(13) 0.0970(18) 0.0865(16) -0.0414(14) 0.0233(11) -0.0029(12)
C20 0.0569(10) 0.0578(11) 0.0684(12) -0.0232(10) -0.0107(9) 0.0007(8)
C21 0.0653(12) 0.0801(15) 0.0566(11) -0.0159(11) 0.0056(9) 0.0014(10)
C22 0.0675(13) 0.0945(18) 0.0766(14) -0.0177(13) 0.0109(11) 0.0123(12)
C23 0.0570(12) 0.1010(19) 0.0875(16) -0.0054(15) 0.0042(11) 0.0055(12)
C24 0.0592(12) 0.0816(15) 0.0714(13) -0.0012(12) -0.0088(10) -0.0067(10)
C25 0.0585(10) 0.0562(11) 0.0460(9) 0.0039(8) -0.0011(7) -0.0078(8)
C26 0.0616(10) 0.0502(10) 0.0391(8) -0.0031(8) 0.0033(7) -0.0102(8)
C27 0.0553(10) 0.0548(10) 0.0397(8) -0.0071(8) 0.0050(7) -0.0068(8)
C28 0.0534(9) 0.0586(11) 0.0440(8) -0.0017(8) 0.0038(7) -0.0042(8)
C29 0.0577(10) 0.0564(11) 0.0435(8) -0.0155(8) 0.0061(7) -0.0065(8)
C30 0.0537(9) 0.0564(11) 0.0428(8) -0.0103(8) 0.0012(7) -0.0047(7)
C31 0.0650(11) 0.0565(11) 0.0477(9) -0.0020(9) 0.0002(8) -0.0043(9)
C32 0.0499(9) 0.0570(11) 0.0493(9) -0.0083(9) -0.0008(7) -0.0003(7)
C33 0.0595(11) 0.0779(15) 0.0600(11) -0.0184(11) 0.0111(9) 0.0025(10)
C34 0.0577(11) 0.0992(18) 0.0588(11) -0.0097(12) 0.0145(9) -0.0051(11)
C35 0.0593(11) 0.0737(14) 0.0623(11) 0.0079(11) 0.0019(9) -0.0178(10)
C36 0.0533(10) 0.0556(11) 0.0606(11) -0.0059(9) -0.0044(8) -0.0078(8)
C37 0.0463(8) 0.0546(11) 0.0449(9) -0.0082(8) 0.0001(7) -0.0044(7)
C38 0.0874(15) 0.0718(14) 0.0536(11) -0.0080(10) -0.0152(10) -0.0191(11)
C39 0.1025(18) 0.0537(13) 0.0913(17) -0.0210(12) -0.0017(14) 0.0057(12)
C40 0.0617(11) 0.0841(15) 0.0533(11) -0.0189(10) -0.0049(9) -0.0001(10)

loop_
_atom_type_symbol
_atom_type_description
_atom_type_scat_dispersion_real
_atom_type_scat_dispersion_imag
_atom_type_scat_source
C C 0.0181 0.0091 'International Tables Vol C Tables 4.2.6.8 and 6.1.1.4'
H H 0.0000 0.0000 'International Tables Vol C Tables 4.2.6.8 and 6.1.1.4'
N N 0.0311 0.0180 'International Tables Vol C Tables 4.2.6.8 and 6.1.1.4'
O O 0.0492 0.0322 'International Tables Vol C Tables 4.2.6.8 and 6.1.1.4'
F F 0.0727 0.0534 'International Tables Vol C Tables 4.2.6.8 and 6.1.1.4'

loop_
_geom_angle_atom_site_label_1
_geom_angle_atom_site_label_2
_geom_angle_atom_site_label_3
_geom_angle
_geom_angle_site_symmetry_1
_geom_angle_site_symmetry_3
C6 N1 C5 111.34(14) . .
C6 N1 C18 123.48(15) . .
C5 N1 C18 125.15(15) . .
C11 N2 C12 111.19(15) . .
C11 N2 C19 121.49(19) . .
C12 N2 C19 124.62(19) . .
C26 N3 C25 111.72(16) . .
C26 N3 C38 123.17(18) . .
C25 N3 C38 124.75(18) . .
C31 N4 C32 111.77(16) . .
C31 N4 C39 122.3(2) . .
C32 N4 C39 124.64(19) . .
C8 C1 C2 118.59(19) . .
C8 C1 H1A 120.7 . .
C2 C1 H1A 120.7 . .
C3 C2 C1 121.11(19) . .
C3 C2 H2A 119.4 . .
C1 C2 H2A 119.4 . .
C2 C3 C4 121.66(19) . .
C2 C3 H3A 119.2 . .
C4 C3 H3A 119.2 . .
C5 C4 C3 117.03(19) . .
C5 C4 H4A 121.5 . .
C3 C4 H4A 121.5 . .
C4 C5 C8 122.47(17) . .
C4 C5 N1 128.04(17) . .
C8 C5 N1 109.50(15) . .
O2 C6 N1 125.13(15) . .
O2 C6 C7 128.35(16) . .
N1 C6 C7 106.51(14) . .
C9 C7 C8 129.35(15) . .
C9 C7 C6 124.77(15) . .
C8 C7 C6 105.87(14) . .
C1 C8 C5 119.14(16) . .
C1 C8 C7 134.15(17) . .
C5 C8 C7 106.71(14) . .
C7 C9 F1 116.63(14) . .
C7 C9 C10 130.29(15) . .
F1 C9 C10 113.02(14) . .
C17 C10 C9 114.52(14) . .
C17 C10 C20 109.96(15) . .
C9 C10 C20 110.91(14) . .
C17 C10 C11 101.98(14) . .
C9 C10 C11 112.61(14) . .
C20 C10 C11 106.24(15) . .
O1 C11 N2 127.98(18) . .
O1 C11 C10 125.09(17) . .
N2 C11 C10 106.84(16) . .
C13 C12 C17 120.8(2) . .
C13 C12 N2 128.28(18) . .
C17 C12 N2 110.95(16) . .
C14 C13 C12 117.9(2) . .
C14 C13 H13A 121.1 . .
C12 C13 H13A 121.1 . .
C13 C14 C15 121.6(2) . .
C13 C14 H14A 119.2 . .
C15 C14 H14A 119.2 . .
C14 C15 C16 120.1(2) . .
C14 C15 H15A 120.0 . .
C16 C15 H15A 120.0 . .
C17 C16 C15 118.38(19) . .
C17 C16 H16A 120.8 . .
C15 C16 H16A 120.8 . .
C16 C17 C12 121.25(17) . .
C16 C17 C10 130.77(16) . .
C12 C17 C10 107.97(16) . .
N1 C18 H18A 109.5 . .
N1 C18 H18B 109.5 . .
H18A C18 H18B 109.5 . .
N1 C18 H18C 109.5 . .
H18A C18 H18C 109.5 . .
H18B C18 H18C 109.5 . .
N2 C19 H19A 109.5 . .
N2 C19 H19B 109.5 . .
H19A C19 H19B 109.5 . .
N2 C19 H19C 109.5 . .
H19A C19 H19C 109.5 . .
H19B C19 H19C 109.5 . .
F4 C20 F3 107.15(17) . .
F4 C20 F2 107.45(16) . .
F3 C20 F2 106.50(17) . .
F4 C20 C10 113.18(16) . .
F3 C20 C10 110.43(16) . .
F2 C20 C10 111.79(17) . .
C28 C21 C22 118.5(2) . .
C28 C21 H21A 120.7 . .
C22 C21 H21A 120.7 . .
C23 C22 C21 121.0(2) . .
C23 C22 H22A 119.5 . .
C21 C22 H22A 119.5 . .
C22 C23 C24 121.3(2) . .
C22 C23 H23A 119.3 . .
C24 C23 H23A 119.3 . .
C25 C24 C23 117.7(2) . .
C25 C24 H24A 121.2 . .
C23 C24 H24A 121.2 . .
C24 C25 C28 121.9(2) . .
C24 C25 N3 128.6(2) . .
C28 C25 N3 109.46(16) . .
O3 C26 N3 126.06(17) . .
O3 C26 C27 127.97(17) . .
N3 C26 C27 105.91(16) . .
C29 C27 C28 128.68(17) . .
C29 C27 C26 125.16(17) . .
C28 C27 C26 106.15(15) . .
C21 C28 C25 119.63(18) . .
C21 C28 C27 133.62(18) . .
C25 C28 C27 106.69(17) . .
C27 C29 F8 116.65(16) . .
C27 C29 C30 130.65(16) . .
F8 C29 C30 112.68(15) . .
C29 C30 C37 116.24(15) . .
C29 C30 C40 110.99(15) . .
C37 C30 C40 109.41(15) . .
C29 C30 C31 112.43(15) . .
C37 C30 C31 101.59(15) . .
C40 C30 C31 105.30(16) . .
O4 C31 N4 128.0(2) . .
O4 C31 C30 125.15(19) . .
N4 C31 C30 106.75(16) . .
C33 C32 C37 121.1(2) . .
C33 C32 N4 127.95(19) . .
C37 C32 N4 110.93(16) . .
C34 C33 C32 117.6(2) . .
C34 C33 H33A 121.2 . .
C32 C33 H33A 121.2 . .
C35 C34 C33 121.9(2) . .
C35 C34 H34A 119.1 . .
C33 C34 H34A 119.1 . .
C34 C35 C36 120.5(2) . .
C34 C35 H35A 119.7 . .
C36 C35 H35A 119.7 . .
C37 C36 C35 118.0(2) . .
C37 C36 H36A 121.0 . .
C35 C36 H36A 121.0 . .
C36 C37 C32 120.86(17) . .
C36 C37 C30 131.28(17) . .
C32 C37 C30 107.85(16) . .
N3 C38 H38A 109.5 . .
N3 C38 H38B 109.5 . .
H38A C38 H38B 109.5 . .
N3 C38 H38C 109.5 . .
H38A C38 H38C 109.5 . .
H38B C38 H38C 109.5 . .
N4 C39 H39A 109.5 . .
N4 C39 H39B 109.5 . .
H39A C39 H39B 109.5 . .
N4 C39 H39C 109.5 . .
H39A C39 H39C 109.5 . .
H39B C39 H39C 109.5 . .
F6 C40 F5 106.33(19) . .
F6 C40 F7 106.97(18) . .
F5 C40 F7 107.43(18) . .
F6 C40 C30 110.47(17) . .
F5 C40 C30 112.70(18) . .
F7 C40 C30 112.58(18) . .

loop_
_geom_bond_atom_site_label_1
_geom_bond_atom_site_label_2
_geom_bond_distance
_geom_bond_site_symmetry_2
F1 C9 1.3552(19) .
F2 C20 1.341(3) .
F3 C20 1.330(2) .
F4 C20 1.326(2) .
F5 C40 1.329(3) .
F6 C40 1.327(3) .
F7 C40 1.335(3) .
F8 C29 1.350(2) .
O1 C11 1.204(2) .
O2 C6 1.217(2) .
O3 C26 1.220(2) .
O4 C31 1.200(3) .
N1 C6 1.358(2) .
N1 C5 1.405(2) .
N1 C18 1.444(2) .
N2 C11 1.368(3) .
N2 C12 1.397(3) .
N2 C19 1.454(3) .
N3 C26 1.359(2) .
N3 C25 1.401(3) .
N3 C38 1.447(3) .
N4 C31 1.358(3) .
N4 C32 1.390(3) .
N4 C39 1.454(3) .
C1 C8 1.385(3) .
C1 C2 1.390(3) .
C1 H1A 0.9300 .
C2 C3 1.369(3) .
C2 H2A 0.9300 .
C3 C4 1.389(3) .
C3 H3A 0.9300 .
C4 C5 1.376(3) .
C4 H4A 0.9300 .
C5 C8 1.402(2) .
C6 C7 1.502(2) .
C7 C9 1.328(2) .
C7 C8 1.465(2) .
C9 C10 1.515(2) .
C10 C17 1.512(3) .
C10 C20 1.538(2) .
C10 C11 1.571(2) .
C12 C13 1.381(3) .
C12 C17 1.393(3) .
C13 C14 1.380(4) .
C13 H13A 0.9300 .
C14 C15 1.387(4) .
C14 H14A 0.9300 .
C15 C16 1.394(3) .
C15 H15A 0.9300 .
C16 C17 1.368(3) .
C16 H16A 0.9300 .
C18 H18A 0.9600 .
C18 H18B 0.9600 .
C18 H18C 0.9600 .
C19 H19A 0.9600 .
C19 H19B 0.9600 .
C19 H19C 0.9600 .
C21 C28 1.386(3) .
C21 C22 1.391(3) .
C21 H21A 0.9300 .
C22 C23 1.372(4) .
C22 H22A 0.9300 .
C23 C24 1.389(4) .
C23 H23A 0.9300 .
C24 C25 1.375(3) .
C24 H24A 0.9300 .
C25 C28 1.398(3) .
C26 C27 1.503(3) .
C27 C29 1.330(3) .
C27 C28 1.463(3) .
C29 C30 1.508(3) .
C30 C37 1.519(2) .
C30 C40 1.540(3) .
C30 C31 1.571(3) .
C32 C33 1.382(3) .
C32 C37 1.387(3) .
C33 C34 1.376(4) .
C33 H33A 0.9300 .
C34 C35 1.366(4) .
C34 H34A 0.9300 .
C35 C36 1.400(3) .
C35 H35A 0.9300 .
C36 C37 1.370(3) .
C36 H36A 0.9300 .
C38 H38A 0.9600 .
C38 H38B 0.9600 .
C38 H38C 0.9600 .
C39 H39A 0.9600 .
C39 H39B 0.9600 .
C39 H39C 0.9600 .

loop_
_geom_torsion_atom_site_label_1
_geom_torsion_atom_site_label_2
_geom_torsion_atom_site_label_3
_geom_torsion_atom_site_label_4
_geom_torsion
_geom_torsion_site_symmetry_1
_geom_torsion_site_symmetry_2
_geom_torsion_site_symmetry_3
_geom_torsion_site_symmetry_4
C8 C1 C2 C3 0.4(3) . . . .
C1 C2 C3 C4 -0.6(4) . . . .
C2 C3 C4 C5 0.1(3) . . . .
C3 C4 C5 C8 0.6(3) . . . .
C3 C4 C5 N1 -179.56(19) . . . .
C6 N1 C5 C4 178.99(18) . . . .
C18 N1 C5 C4 1.0(3) . . . .
C6 N1 C5 C8 -1.2(2) . . . .
C18 N1 C5 C8 -179.18(16) . . . .
C5 N1 C6 O2 -176.32(17) . . . .
C18 N1 C6 O2 1.7(3) . . . .
C5 N1 C6 C7 2.41(19) . . . .
C18 N1 C6 C7 -179.53(15) . . . .
O2 C6 C7 C9 -4.1(3) . . . .
N1 C6 C7 C9 177.18(16) . . . .
O2 C6 C7 C8 175.95(18) . . . .
N1 C6 C7 C8 -2.73(18) . . . .
C2 C1 C8 C5 0.3(3) . . . .
C2 C1 C8 C7 -179.69(19) . . . .
C4 C5 C8 C1 -0.8(3) . . . .
N1 C5 C8 C1 179.32(16) . . . .
C4 C5 C8 C7 179.19(16) . . . .
N1 C5 C8 C7 -0.68(19) . . . .
C9 C7 C8 C1 2.2(3) . . . .
C6 C7 C8 C1 -177.9(2) . . . .
C9 C7 C8 C5 -177.85(17) . . . .
C6 C7 C8 C5 2.05(18) . . . .
C8 C7 C9 F1 -1.1(3) . . . .
C6 C7 C9 F1 178.99(14) . . . .
C8 C7 C9 C10 -178.06(17) . . . .
C6 C7 C9 C10 2.1(3) . . . .
C7 C9 C10 C17 69.0(2) . . . .
F1 C9 C10 C17 -108.00(16) . . . .
C7 C9 C10 C20 -165.80(18) . . . .
F1 C9 C10 C20 17.2(2) . . . .
C7 C9 C10 C11 -46.9(3) . . . .
F1 C9 C10 C11 136.08(15) . . . .
C12 N2 C11 O1 172.60(18) . . . .
C19 N2 C11 O1 10.4(3) . . . .
C12 N2 C11 C10 -10.58(19) . . . .
C19 N2 C11 C10 -172.77(18) . . . .
C17 C10 C11 O1 -173.59(17) . . . .
C9 C10 C11 O1 -50.4(2) . . . .
C20 C10 C11 O1 71.2(2) . . . .
C17 C10 C11 N2 9.48(17) . . . .
C9 C10 C11 N2 132.71(15) . . . .
C20 C10 C11 N2 -105.69(17) . . . .
C11 N2 C12 C13 -171.7(2) . . . .
C19 N2 C12 C13 -10.1(3) . . . .
C11 N2 C12 C17 7.5(2) . . . .
C19 N2 C12 C17 169.00(18) . . . .
C17 C12 C13 C14 0.2(3) . . . .
N2 C12 C13 C14 179.3(2) . . . .
C12 C13 C14 C15 0.9(4) . . . .
C13 C14 C15 C16 -0.9(4) . . . .
C14 C15 C16 C17 -0.1(3) . . . .
C15 C16 C17 C12 1.2(3) . . . .
C15 C16 C17 C10 -178.56(19) . . . .
C13 C12 C17 C16 -1.3(3) . . . .
N2 C12 C17 C16 179.52(17) . . . .
C13 C12 C17 C10 178.53(18) . . . .
N2 C12 C17 C10 -0.7(2) . . . .
C9 C10 C17 C16 52.6(3) . . . .
C20 C10 C17 C16 -73.0(2) . . . .
C11 C10 C17 C16 174.56(19) . . . .
C9 C10 C17 C12 -127.14(16) . . . .
C20 C10 C17 C12 107.19(17) . . . .
C11 C10 C17 C12 -5.21(18) . . . .
C17 C10 C20 F4 -178.04(15) . . . .
C9 C10 C20 F4 54.3(2) . . . .
C11 C10 C20 F4 -68.4(2) . . . .
C17 C10 C20 F3 -57.9(2) . . . .
C9 C10 C20 F3 174.38(16) . . . .
C11 C10 C20 F3 51.7(2) . . . .
C17 C10 C20 F2 60.5(2) . . . .
C9 C10 C20 F2 -67.2(2) . . . .
C11 C10 C20 F2 170.08(15) . . . .
C28 C21 C22 C23 0.3(4) . . . .
C21 C22 C23 C24 -0.3(4) . . . .
C22 C23 C24 C25 0.1(4) . . . .
C23 C24 C25 C28 -0.1(3) . . . .
C23 C24 C25 N3 -179.0(2) . . . .
C26 N3 C25 C24 176.19(19) . . . .
C38 N3 C25 C24 2.9(3) . . . .
C26 N3 C25 C28 -2.8(2) . . . .
C38 N3 C25 C28 -176.17(17) . . . .
C25 N3 C26 O3 179.92(17) . . . .
C38 N3 C26 O3 -6.6(3) . . . .
C25 N3 C26 C27 2.48(19) . . . .
C38 N3 C26 C27 175.93(17) . . . .
O3 C26 C27 C29 2.2(3) . . . .
N3 C26 C27 C29 179.54(17) . . . .
O3 C26 C27 C28 -178.63(18) . . . .
N3 C26 C27 C28 -1.26(18) . . . .
C22 C21 C28 C25 -0.3(3) . . . .
C22 C21 C28 C27 176.3(2) . . . .
C24 C25 C28 C21 0.2(3) . . . .
N3 C25 C28 C21 179.30(17) . . . .
C24 C25 C28 C27 -177.24(18) . . . .
N3 C25 C28 C27 1.9(2) . . . .
C29 C27 C28 C21 1.9(3) . . . .
C26 C27 C28 C21 -177.3(2) . . . .
C29 C27 C28 C25 178.79(19) . . . .
C26 C27 C28 C25 -0.38(19) . . . .
C28 C27 C29 F8 5.3(3) . . . .
C26 C27 C29 F8 -175.73(16) . . . .
C28 C27 C29 C30 -173.11(18) . . . .
C26 C27 C29 C30 5.9(3) . . . .
C27 C29 C30 C37 -73.9(3) . . . .
F8 C29 C30 C37 107.70(18) . . . .
C27 C29 C30 C40 160.2(2) . . . .
F8 C29 C30 C40 -18.2(2) . . . .
C27 C29 C30 C31 42.6(3) . . . .
F8 C29 C30 C31 -135.81(16) . . . .
C32 N4 C31 O4 -173.0(2) . . . .
C39 N4 C31 O4 -5.6(3) . . . .
C32 N4 C31 C30 10.6(2) . . . .
C39 N4 C31 C30 178.00(19) . . . .
C29 C30 C31 O4 48.7(3) . . . .
C37 C30 C31 O4 173.6(2) . . . .
C40 C30 C31 O4 -72.3(2) . . . .
C29 C30 C31 N4 -134.82(16) . . . .
C37 C30 C31 N4 -9.87(18) . . . .
C40 C30 C31 N4 104.21(17) . . . .
C31 N4 C32 C33 171.53(19) . . . .
C39 N4 C32 C33 4.5(3) . . . .
C31 N4 C32 C37 -6.9(2) . . . .
C39 N4 C32 C37 -174.0(2) . . . .
C37 C32 C33 C34 -0.8(3) . . . .
N4 C32 C33 C34 -179.1(2) . . . .
C32 C33 C34 C35 -0.1(3) . . . .
C33 C34 C35 C36 0.9(3) . . . .
C34 C35 C36 C37 -0.7(3) . . . .
C35 C36 C37 C32 -0.2(3) . . . .
C35 C36 C37 C30 179.44(18) . . . .
C33 C32 C37 C36 0.9(3) . . . .
N4 C32 C37 C36 179.54(16) . . . .
C33 C32 C37 C30 -178.77(17) . . . .
N4 C32 C37 C30 -0.2(2) . . . .
C29 C30 C37 C36 -51.4(3) . . . .
C40 C30 C37 C36 75.3(2) . . . .
C31 C30 C37 C36 -173.73(19) . . . .
C29 C30 C37 C32 128.31(17) . . . .
C40 C30 C37 C32 -105.03(18) . . . .
C31 C30 C37 C32 5.94(18) . . . .
C29 C30 C40 F6 -171.99(18) . . . .
C37 C30 C40 F6 58.4(2) . . . .
C31 C30 C40 F6 -50.1(2) . . . .
C29 C30 C40 F5 69.2(2) . . . .
C37 C30 C40 F5 -60.4(2) . . . .
C31 C30 C40 F5 -168.85(16) . . . .
C29 C30 C40 F7 -52.5(2) . . . .
C37 C30 C40 F7 177.94(17) . . . .
C31 C30 C40 F7 69.4(2) . . . .
